data_2009892
loop_
_publ_author_name
'Kuroda-Sowa, T.'
'Munakata, M.'
'Miyazaki, M.'
'Maekawa, M.'

_publ_section_title
;
 Tetrakis[{\m~3~-ethoxy(<i>N</i>-methylimino)methanethiolato}copper(I)]
;
_journal_issue 7
_journal_name_full 'Acta Crystallographica Section C'
_journal_page_first 1026
_journal_page_last 1028
_journal_paper_doi 10.1107/S0108270193013083
_journal_volume 50
_journal_year 1994
_chemical_formula_moiety 'C8 H16 Cu2 N2 O2 S2'
_chemical_formula_sum 'C8 H16 Cu2 N2 O2 S2'
_chemical_formula_weight 363.44
_symmetry_cell_setting monoclinic
_symmetry_space_group_name_Hall '-C 2yc'
_symmetry_space_group_name_H-M 'C 1 2/c 1'
_atom_type_scat_source IntTabIV
_cell_angle_alpha 90.
_cell_angle_beta 106.618(4)
_cell_angle_gamma 90.
_cell_formula_units_Z 8
_cell_length_a 17.6990(10)
_cell_length_b 10.201(2)
_cell_length_c 15.4469(9)
_cell_measurement_reflns_used 25
_cell_measurement_temperature 296
_cell_measurement_theta_max 23.57
_cell_measurement_theta_min 21.63
_cell_volume 2672.4(6)
_diffrn_measurement_device 'Rigaku AFC5R'
_diffrn_measurement_method \w-2\q
_diffrn_radiation_type MoK\a
_diffrn_radiation_wavelength 0.71069
_diffrn_reflns_av_R_equivalents 0.018
_diffrn_reflns_limit_h_max 22
_diffrn_reflns_limit_h_min 0
_diffrn_reflns_limit_k_max 13
_diffrn_reflns_limit_k_min 0
_diffrn_reflns_limit_l_max 19
_diffrn_reflns_limit_l_min -20
_diffrn_reflns_number 3342
_diffrn_reflns_theta_max 27.5
_diffrn_standards_decay_% none
_diffrn_standards_interval_count 150
_diffrn_standards_number 3
_exptl_absorpt_coefficient_mu 3.48
_exptl_absorpt_correction_T_max 1.0
_exptl_absorpt_correction_T_min 0.90
_exptl_absorpt_correction_type empirical
_exptl_crystal_colour yellow
_exptl_crystal_density_diffrn 1.81
_exptl_crystal_description plate
_exptl_crystal_size_max 0.25
_exptl_crystal_size_mid 0.25
_exptl_crystal_size_min 0.15
_refine_diff_density_max 0.29
_refine_diff_density_min -0.30
_refine_ls_extinction_method none
_refine_ls_goodness_of_fit_obs 1.75
_refine_ls_hydrogen_treatment 'refxyz & Uiso'
_refine_ls_number_parameters 209
_refine_ls_number_reflns 2255
_refine_ls_R_factor_obs 0.027
_refine_ls_shift/esd_max 0.17
_refine_ls_structure_factor_coef F
_refine_ls_weighting_details 'w = 4F~o~^2^/\s^2^(F~o~^2^)'
_refine_ls_weighting_scheme calc
_refine_ls_wR_factor_obs 0.020
_reflns_number_observed 2255
_reflns_number_total 3235
_reflns_observed_criterion I>3.00\s(I)
_cod_data_source_file oh1057.cif
_cod_data_source_block oh1057_structure_1_of_1
_cod_depositor_comments
;
The following automatic conversions were performed:

'_refine_ls_weighting_scheme' value '4F~o~^2^/\s^2^(F~o~^2^)' was
changed to 'calc'. New tag '_refine_ls_weighting_details' was
created. The value of the new tag was set to 'w =
4F~o~^2^/\s^2^(F~o~^2^)'.

Automatic conversion script
Id: cif_fix_values 3143 2015-03-26 13:38:13Z robertas 
;
_cod_original_cell_volume 2672.4(8)
_cod_original_sg_symbol_H-M 'C 2/c'
_cod_database_code 2009892

loop_
_atom_site_label
_atom_site_fract_x
_atom_site_fract_y
_atom_site_fract_z
Cu(1) -.06192(2) .30654(4) .16846(3)
Cu(2) -.05798(2) .14261(4) .29834(3)
S(1) .12919(4) .33080(8) .22565(5)
S(2) -.05930(5) .11870(8) .09050(5)
O(1) .10880(10) .5576(2) .13340(10)
O(2) -.12840(10) -.1172(2) .08770(10)
N(1) -.00360(10) .4579(2) .1391(2)
N(2) -.09850(10) -.0124(2) .2216(2)
C(1) -.0448(3) .5732(4) .0911(3)
C(2) .0720(2) .4571(3) .1605(2)
C(3) .1926(2) .5561(4) .1448(3)
C(4) .2091(3) .6628(4) .0880(3)
C(5) -.1254(3) -.1309(4) .2577(3)
C(6) -.0987(2) -.0118(3) .1384(2)
C(7) -.1334(3) -.1248(4) -.0075(2)
C(8) -.2107(3) -.0794(6) -.0631(3)
H(1) -.033(2) .645(4) .123(3)
H(2) -.037(2) .582(4) .042(3)
H(3) -.097(2) .567(4) .087(3)
H(4) .216(2) .566(3) .205(2)
H(5) .206(2) .472(3) .129(2)
H(6) .261(2) .665(3) .092(2)
H(7) .183(2) .645(4) .028(2)
H(8) .191(2) .746(4) .099(2)
H(9) -.176(2) -.140(4) .243(2)
H(10) -.103(2) -.207(4) .245(2)
H(11) -.105(2) -.132(4) .318(3)
H(12) -.093(2) -.079(3) -.014(2)
H(13) -.136(2) -.225(4) -.018(2)
H(14) -.212(3) .013(5) -.045(3)
H(15) -.216(2) -.097(4) -.121(2)
H(16) -.247(3) -.149(4) -.050(3)

loop_
_geom_angle_atom_site_label_1
_geom_angle_atom_site_label_2
_geom_angle_atom_site_label_3
_geom_angle
_geom_angle_publ_flag
N(1) Cu(1) S(2) 116.44(7) yes
N(1) Cu(1) S(1)* 119.33(7) yes
S(2) Cu(1) S(1)* 124.22(3) yes
N(2) Cu(2) S(1)* 119.19(7) yes
N(2) Cu(2) S(2)* 117.23(7) yes
S(1)* Cu(2) S(2)* 123.57(3) yes
C(2) N(1) C(1) 117.8(3) yes
C(1) N(1) Cu(1) 121.6(2) yes
C(2) N(1) Cu(1) 120.6(2) yes
N(1) C(2) O(1) 118.5(3) yes
N(1) C(2) S(1) 122.5(2) yes
O(1) C(2) S(1) 119.0(2) yes
C(2) O(1) C(3) 121.8(2) yes
Cu(2) Cu(1) Cu(2)* 66.34(2) yes
Cu(2) Cu(1) Cu(1)* 57.930(10) yes
Cu(2) Cu(1)* Cu(1) 56.660(10) yes
Cu(1) Cu(2) Cu(1)* 65.41(2) yes
Cu(1) Cu(2) Cu(2)* 57.450(10) yes
Cu(1) Cu(2)* Cu(2) 56.210(10) yes
Cu(1)* S(1) Cu(2)* 69.39(3) yes
Cu(1) S(2) Cu(2)* 70.44(3) yes

loop_
_geom_bond_atom_site_label_1
_geom_bond_atom_site_label_2
_geom_bond_distance
_geom_bond_publ_flag
Cu(1) Cu(1)* 2.8270(7) yes
Cu(1) Cu(2) 2.5974(5) yes
Cu(1) Cu(2)* 2.6344(5) yes
Cu(1) S(1)* 2.2953(8) yes
Cu(1) S(2) 2.2706(9) yes
Cu(1) N(1) 1.982(2) yes
Cu(2) Cu(2)* 2.8628(7) yes
Cu(2) S(1)* 2.2680(9) yes
Cu(2) S(2)* 2.2974(9) yes
Cu(2) N(2) 1.983(2) yes
S(1) C(2) 1.766(3) yes
S(2) C(6) 1.761(3) yes
N(1) C(1) 1.468(4) yes
N(1) C(2) 1.282(3) yes
N(2) C(5) 1.467(4) yes
N(2) C(6) 1.283(3) yes
O(1) C(2) 1.344(3) yes
O(1) C(3) 1.444(4) yes
O(2) C(6) 1.345(3) yes
O(2) C(7) 1.450(4) yes
C(3) C(4) 1.479(5) yes
C(7) C(8) 1.467(6) yes

loop_
_geom_torsion_atom_site_label_1
_geom_torsion_atom_site_label_2
_geom_torsion_atom_site_label_3
_geom_torsion_atom_site_label_4
_geom_torsion
_geom_torsion_publ_flag
Cu(2) Cu(1) Cu(1)* Cu(2)* 81.11(2) yes
Cu(1) Cu(1)* Cu(2) Cu(2)* 66.06(2) yes
Cu(1) Cu(2) Cu(2)* Cu(1)* 80.40(2) yes
Cu(2) Cu(1) Cu(2)* Cu(1)* 64.31(2) yes
Cu(1) N(1) C(2) O(1) 175.2(2) yes
S(1) C(2) N(1) C(1) 175.0(3) yes
Cu(1) N(1) C(2) S(1) -6.0(3) yes
Cu(2) N(2) C(6) O(2) -178.4(2) yes
S(2) C(6) N(2) C(5) -173.9(3) yes
Cu(2) N(2) C(6) S(2) 3.4(3) yes
